data_4100313
_journal_name_full 'Journal of the American Chemical Society'
_journal_year 2005
_chemical_formula_sum 'C28 H20 Co Mn O8'
_chemical_formula_weight 598.31
_space_group_IT_number 61
_symmetry_cell_setting orthorhombic
_symmetry_space_group_name_Hall '-P 2bc 2ac'
_symmetry_space_group_name_H-M 'P c a b'
_cell_angle_alpha 90.00
_cell_angle_beta 90.00
_cell_angle_gamma 90.00
_cell_formula_units_Z 8
_cell_length_a 10.6761(2)
_cell_length_b 19.1023(5)
_cell_length_c 24.9963(10)
_cell_measurement_temperature 293(2)
_cell_volume 5097.7(3)
_diffrn_ambient_temperature 293(2)
_exptl_crystal_density_diffrn 1.559
_cod_depositor_comments
;
The following automatic conversions were performed:
'_symmetry_cell_setting' value 'Orthorhombic' changed to 'orthorhombic'
according to '/home/saulius/struct/CIF-dictionaries/cif_core.dic'
dictionary named 'cif_core.dic' version 2.4.1 from 2010-06-29.

Automatic conversion script
Id: cif_fix_enum 1527 2010-12-29 10:47:43Z saulius 
;
_cod_database_code 4100313

loop_
_symmetry_equiv_pos_as_xyz
'x, y, z'
'-x, -y+1/2, z+1/2'
'x+1/2, -y, -z+1/2'
'-x+1/2, y+1/2, -z'
'-x, -y, -z'
'x, y-1/2, -z-1/2'
'-x-1/2, y, z-1/2'
'x-1/2, -y-1/2, z'

loop_
_atom_site_label
_atom_site_type_symbol
_atom_site_fract_x
_atom_site_fract_y
_atom_site_fract_z
_atom_site_U_iso_or_equiv
_atom_site_adp_type
_atom_site_occupancy
_atom_site_symmetry_multiplicity
_atom_site_calc_flag
_atom_site_refinement_flags
_atom_site_disorder_assembly
_atom_site_disorder_group
O8 O 0.7020(2) 0.13829(14) 0.39717(13) 0.0445(8) Uani 1 1 d . . .
O4 O 0.5236(2) 0.24446(15) 0.43629(12) 0.0447(8) Uani 1 1 d . . .
Co1 Co 0.40155(4) 0.15381(3) 0.36829(2) 0.03557(19) Uani 1 1 d . . .
Mn2 Mn 0.16513(5) 0.25952(3) 0.37216(3) 0.0314(2) Uani 1 1 d . . .
O5 O 0.1126(2) 0.15565(15) 0.35871(13) 0.0432(8) Uani 1 1 d . . .
O6 O 0.2788(2) 0.09232(15) 0.33504(14) 0.0474(8) Uani 1 1 d . . .
O7 O 0.5159(3) 0.08466(15) 0.39620(13) 0.0487(8) Uani 1 1 d . . .
C8 C 0.4122(3) 0.2496(2) 0.45048(17) 0.0325(9) Uani 1 1 d . . .
O2 O 0.4978(2) 0.21356(14) 0.31742(11) 0.0379(7) Uani 1 1 d . . .
O3 O 0.3236(2) 0.21889(14) 0.42348(11) 0.0351(7) Uani 1 1 d . . .
O1 O 0.3119(2) 0.26416(16) 0.30983(12) 0.0452(8) Uani 1 1 d . . .
C1 C 0.4223(3) 0.2572(2) 0.29450(17) 0.0348(10) Uani 1 1 d . . .
C15 C 0.1614(4) 0.1012(2) 0.33958(17) 0.0359(10) Uani 1 1 d . . .
C2 C 0.4700(4) 0.2978(2) 0.24820(18) 0.0406(10) Uani 1 1 d . . .
C22 C 0.6297(4) 0.0889(2) 0.41030(18) 0.0375(10) Uani 1 1 d . . .
C23 C 0.6768(4) 0.0312(2) 0.44534(18) 0.0386(10) Uani 1 1 d . . .
C16 C 0.0786(3) 0.0432(2) 0.32162(18) 0.0389(10) Uani 1 1 d . . .
C9 C 0.3793(3) 0.2863(2) 0.50087(18) 0.0372(10) Uani 1 1 d . . .
C24 C 0.6015(4) -0.0267(2) 0.45464(19) 0.0448(11) Uani 1 1 d . . .
H24 H 0.5231 -0.0297 0.4386 0.054 Uiso 1 1 calc R . .
C21 C -0.0460(4) 0.0411(2) 0.3378(2) 0.0482(12) Uani 1 1 d . . .
H21 H -0.0782 0.0759 0.3598 0.058 Uiso 1 1 calc R . .
C10 C 0.4716(4) 0.3216(3) 0.5294(2) 0.0547(13) Uani 1 1 d . . .
H10 H 0.5532 0.3233 0.5165 0.066 Uiso 1 1 calc R . .
C3 C 0.4053(4) 0.3556(3) 0.2293(2) 0.0544(13) Uani 1 1 d . . .
H3 H 0.3290 0.3679 0.2446 0.065 Uiso 1 1 calc R . .
C18 C 0.0447(5) -0.0603(3) 0.2698(2) 0.0650(15) Uani 1 1 d . . .
H18 H 0.0741 -0.0936 0.2457 0.078 Uiso 1 1 calc R . .
C7 C 0.5832(4) 0.2793(3) 0.2243(2) 0.0588(14) Uani 1 1 d . . .
H7 H 0.6276 0.2407 0.2369 0.071 Uiso 1 1 calc R . .
C20 C -0.1219(5) -0.0136(3) 0.3208(2) 0.0631(15) Uani 1 1 d . . .
H20 H -0.2045 -0.0159 0.3325 0.076 Uiso 1 1 calc R . .
C17 C 0.1239(4) -0.0081(2) 0.2875(2) 0.0490(12) Uani 1 1 d . . .
H17 H 0.2071 -0.0073 0.2765 0.059 Uiso 1 1 calc R . .
C13 C 0.2304(5) 0.3191(3) 0.5680(2) 0.0792(19) Uani 1 1 d . . .
H13 H 0.1488 0.3184 0.5810 0.095 Uiso 1 1 calc R . .
C25 C 0.6425(5) -0.0795(2) 0.4875(2) 0.0533(13) Uani 1 1 d . . .
H25 H 0.5930 -0.1191 0.4923 0.064 Uiso 1 1 calc R . .
C19 C -0.0769(5) -0.0636(3) 0.2873(2) 0.0655(15) Uani 1 1 d . . .
H19 H -0.1285 -0.1001 0.2763 0.079 Uiso 1 1 calc R . .
C26 C 0.7553(4) -0.0747(3) 0.5132(2) 0.0602(14) Uani 1 1 d . . .
H26 H 0.7815 -0.1102 0.5360 0.072 Uiso 1 1 calc R . .
C28 C 0.7916(4) 0.0357(2) 0.4704(2) 0.0555(14) Uani 1 1 d . . .
H28 H 0.8432 0.0741 0.4640 0.067 Uiso 1 1 calc R . .
C5 C 0.5659(6) 0.3760(4) 0.1653(3) 0.092(2) Uani 1 1 d . . .
H5 H 0.5998 0.4031 0.1380 0.111 Uiso 1 1 calc R . .
C11 C 0.4414(5) 0.3542(3) 0.5772(2) 0.0782(18) Uani 1 1 d . . .
H11 H 0.5035 0.3769 0.5966 0.094 Uiso 1 1 calc R . .
C12 C 0.3215(6) 0.3533(4) 0.5960(3) 0.092(2) Uani 1 1 d . . .
H12 H 0.3018 0.3759 0.6279 0.110 Uiso 1 1 calc R . .
C14 C 0.2582(4) 0.2858(3) 0.5207(2) 0.0574(14) Uani 1 1 d . . .
H14 H 0.1952 0.2628 0.5019 0.069 Uiso 1 1 calc R . .
C27 C 0.8305(5) -0.0164(3) 0.5049(2) 0.0701(17) Uani 1 1 d . . .
H27 H 0.9069 -0.0125 0.5226 0.084 Uiso 1 1 calc R . .
C6 C 0.6291(6) 0.3175(4) 0.1825(2) 0.087(2) Uani 1 1 d . . .
H6 H 0.7029 0.3040 0.1657 0.104 Uiso 1 1 calc R . .
C4 C 0.4538(6) 0.3952(3) 0.1876(3) 0.084(2) Uani 1 1 d . . .
H4 H 0.4109 0.4342 0.1750 0.101 Uiso 1 1 calc R . .

loop_
_atom_site_aniso_label
_atom_site_aniso_U_11
_atom_site_aniso_U_22
_atom_site_aniso_U_33
_atom_site_aniso_U_23
_atom_site_aniso_U_13
_atom_site_aniso_U_12
O8 0.0368(15) 0.0344(16) 0.062(2) 0.0107(15) 0.0044(14) 0.0047(12)
O4 0.0291(16) 0.057(2) 0.048(2) 0.0026(16) 0.0034(13) 0.0030(12)
Co1 0.0264(3) 0.0352(3) 0.0451(4) -0.0004(3) -0.0005(2) -0.0010(2)
Mn2 0.0243(3) 0.0287(3) 0.0411(4) -0.0034(3) 0.0004(3) 0.0019(2)
O5 0.0362(16) 0.0364(17) 0.057(2) -0.0070(15) -0.0017(13) -0.0030(12)
O6 0.0288(16) 0.0497(19) 0.064(2) -0.0122(16) -0.0007(14) -0.0027(12)
O7 0.0415(17) 0.0371(17) 0.067(2) 0.0093(16) -0.0105(15) -0.0013(13)
C8 0.028(2) 0.031(2) 0.039(3) 0.0077(19) -0.0015(18) -0.0001(16)
O2 0.0350(15) 0.0376(16) 0.041(2) 0.0026(14) -0.0026(12) -0.0010(12)
O3 0.0312(14) 0.0373(16) 0.0369(18) -0.0003(13) -0.0026(12) -0.0018(12)
O1 0.0298(16) 0.060(2) 0.045(2) 0.0027(16) 0.0047(13) -0.0007(13)
C1 0.029(2) 0.040(2) 0.035(3) -0.005(2) -0.0036(18) -0.0025(17)
C15 0.038(2) 0.038(2) 0.031(3) 0.004(2) -0.0037(18) -0.0064(18)
C2 0.038(2) 0.045(3) 0.039(3) 0.004(2) -0.003(2) -0.0099(19)
C22 0.039(2) 0.029(2) 0.044(3) -0.003(2) 0.004(2) 0.0043(17)
C23 0.041(2) 0.030(2) 0.044(3) 0.002(2) 0.006(2) 0.0081(17)
C16 0.036(2) 0.035(2) 0.045(3) -0.001(2) -0.0065(19) -0.0022(17)
C9 0.033(2) 0.040(2) 0.038(3) -0.002(2) -0.0013(18) -0.0006(18)
C24 0.048(3) 0.038(3) 0.048(3) 0.001(2) 0.006(2) 0.0009(19)
C21 0.041(2) 0.049(3) 0.055(3) -0.009(2) -0.001(2) -0.008(2)
C10 0.043(3) 0.066(3) 0.056(4) -0.014(3) -0.006(2) -0.002(2)
C3 0.053(3) 0.058(3) 0.051(3) 0.013(3) -0.012(2) -0.007(2)
C18 0.071(3) 0.054(3) 0.071(4) -0.022(3) -0.012(3) -0.002(3)
C7 0.044(3) 0.083(4) 0.050(3) 0.010(3) 0.007(2) -0.003(2)
C20 0.048(3) 0.067(4) 0.074(4) -0.005(3) -0.006(3) -0.019(2)
C17 0.042(2) 0.040(3) 0.065(4) -0.012(3) -0.005(2) -0.0002(19)
C13 0.056(3) 0.121(5) 0.060(4) -0.029(4) 0.017(3) 0.001(3)
C25 0.064(3) 0.039(3) 0.056(4) 0.007(2) 0.012(3) -0.002(2)
C19 0.064(3) 0.055(3) 0.078(4) -0.006(3) -0.021(3) -0.024(3)
C26 0.064(3) 0.055(3) 0.061(4) 0.020(3) 0.009(3) 0.013(3)
C28 0.044(3) 0.045(3) 0.077(4) 0.018(3) -0.004(2) 0.003(2)
C5 0.094(5) 0.125(6) 0.058(4) 0.038(4) -0.012(4) -0.049(4)
C11 0.072(4) 0.091(5) 0.071(4) -0.039(4) -0.020(3) -0.004(3)
C12 0.086(4) 0.124(6) 0.065(4) -0.045(4) 0.004(4) 0.002(4)
C14 0.041(3) 0.079(4) 0.052(4) -0.014(3) 0.007(2) -0.010(2)
C27 0.049(3) 0.072(4) 0.089(5) 0.026(3) -0.014(3) 0.007(3)
C6 0.071(4) 0.140(7) 0.050(4) 0.016(4) 0.016(3) -0.024(4)
C4 0.093(4) 0.083(4) 0.076(5) 0.037(4) -0.033(4) -0.032(4)

loop_
_geom_bond_atom_site_label_1
_geom_bond_atom_site_label_2
_geom_bond_distance
_geom_bond_site_symmetry_2
_geom_bond_publ_flag
O8 C22 1.263(5) . ?
O8 Mn2 2.087(3) 8_665 ?
O4 C8 1.244(4) . ?
O4 Mn2 2.204(3) 8_665 ?
Co1 O7 1.929(3) . ?
Co1 O6 1.946(3) . ?
Co1 O2 1.994(3) . ?
Co1 O3 2.035(3) . ?
Mn2 O8 2.087(3) 8_565 ?
Mn2 O5 2.089(3) . ?
Mn2 O4 2.204(3) 8_565 ?
Mn2 O1 2.211(3) . ?
Mn2 O3 2.260(3) . ?
Mn2 O2 2.308(3) 8_565 ?
O5 C15 1.258(5) . ?
O6 C15 1.270(4) . ?
O7 C22 1.267(5) . ?
C8 O3 1.302(4) . ?
C8 C9 1.484(6) . ?
O2 C1 1.293(5) . ?
O2 Mn2 2.308(3) 8_665 ?
O1 C1 1.247(4) . ?
C1 C2 1.484(6) . ?
C15 C16 1.486(5) . ?
C2 C3 1.386(6) . ?
C2 C7 1.393(6) . ?
C22 C23 1.495(6) . ?
C23 C28 1.379(6) . ?
C23 C24 1.386(6) . ?
C16 C17 1.387(6) . ?
C16 C21 1.391(5) . ?
C9 C10 1.391(6) . ?
C9 C14 1.384(6) . ?
C24 C25 1.372(6) . ?
C21 C20 1.388(6) . ?
C10 C11 1.384(7) . ?
C3 C4 1.387(7) . ?
C18 C17 1.381(6) . ?
C18 C19 1.371(7) . ?
C7 C6 1.368(7) . ?
C20 C19 1.359(7) . ?
C13 C12 1.364(8) . ?
C13 C14 1.375(7) . ?
C25 C26 1.368(6) . ?
C26 C27 1.388(7) . ?
C28 C27 1.382(7) . ?
C5 C6 1.373(9) . ?
C5 C4 1.370(9) . ?
C11 C12 1.364(8) . ?
